data_7152265
loop_
_publ_author_name
'O'Brien, Matthew'
'Leach, Andrew'
'Armstrong, Roly J.'
'Chong, Keting'
'Sheridan, Ross'

_publ_section_title
;
 Furanyl cyclic amines: a diastereoselective synthesis of
 2,6-syn-disubstituted piperidines under thermodynamic control.
;
_journal_issue 12
_journal_name_full 'Organic &amp; biomolecular chemistry'
_journal_page_first 2392
_journal_page_last 2394
_journal_paper_doi 10.1039/c2ob07008a
_journal_volume 10
_journal_year 2012
_chemical_formula_moiety 'C17 H21 N O3 S'
_chemical_formula_sum 'C17 H21 N O3 S'
_chemical_formula_weight 319.41
_chemical_name_systematic
;
?
;
_space_group_IT_number 14
_symmetry_cell_setting monoclinic
_symmetry_space_group_name_Hall '-P 2ybc'
_symmetry_space_group_name_H-M 'P 1 21/c 1'
_atom_sites_solution_hydrogens geom
_atom_sites_solution_primary direct
_atom_sites_solution_secondary difmap
_audit_creation_method SHELXL-97
_cell_angle_alpha 90.00
_cell_angle_beta 109.528(1)
_cell_angle_gamma 90.00
_cell_formula_units_Z 8
_cell_length_a 19.0051(4)
_cell_length_b 11.4052(2)
_cell_length_c 15.9100(3)
_cell_measurement_reflns_used 35045
_cell_measurement_temperature 180(2)
_cell_measurement_theta_max 27.88
_cell_measurement_theta_min 1.00
_cell_volume 3250.23(11)
_computing_cell_refinement 'HKL Scalepack (Otwinowski & Minor 1997)'
_computing_data_collection 'Collect (Nonius B.V. 1998)'
_computing_data_reduction
;
HKL Denzo and Scalepack (Otwinowski & Minor 1997)
;
_computing_publication_material 'SHELXL-97 (Sheldrick 1997)'
_computing_structure_refinement 'SHELXL-97 (Sheldrick 1997)'
_computing_structure_solution 'SIR-92 (Altomare et al. 1994)'
_diffrn_ambient_temperature 180(2)
_diffrn_measured_fraction_theta_full 0.996
_diffrn_measured_fraction_theta_max 0.996
_diffrn_measurement_device_type 'Nonius Kappa CCD'
_diffrn_measurement_method 'Thin slice \w and \f scans'
_diffrn_radiation_source 'fine-focus sealed tube'
_diffrn_radiation_type MoK\a
_diffrn_radiation_wavelength 0.71073
_diffrn_reflns_av_R_equivalents 0.0579
_diffrn_reflns_av_sigmaI/netI 0.0551
_diffrn_reflns_limit_h_max 24
_diffrn_reflns_limit_h_min -24
_diffrn_reflns_limit_k_max 9
_diffrn_reflns_limit_k_min -15
_diffrn_reflns_limit_l_max 19
_diffrn_reflns_limit_l_min -20
_diffrn_reflns_number 37289
_diffrn_reflns_theta_full 27.87
_diffrn_reflns_theta_max 27.87
_diffrn_reflns_theta_min 3.58
_exptl_absorpt_coefficient_mu 0.211
_exptl_absorpt_correction_T_max 0.997
_exptl_absorpt_correction_T_min 0.917
_exptl_absorpt_correction_type multi-scan
_exptl_absorpt_process_details
;
multi-scan from symmetry-related measurements
Sortav (Blessing 1995)
;
_exptl_crystal_colour colourless
_exptl_crystal_density_diffrn 1.305
_exptl_crystal_density_method 'not measured'
_exptl_crystal_description block
_exptl_crystal_F_000 1360
_exptl_crystal_size_max 0.32
_exptl_crystal_size_mid 0.23
_exptl_crystal_size_min 0.02
_refine_diff_density_max 0.298
_refine_diff_density_min -0.359
_refine_diff_density_rms 0.048
_refine_ls_extinction_method none
_refine_ls_goodness_of_fit_ref 1.013
_refine_ls_hydrogen_treatment constr
_refine_ls_matrix_type full
_refine_ls_number_parameters 401
_refine_ls_number_reflns 7717
_refine_ls_number_restraints 0
_refine_ls_restrained_S_all 1.013
_refine_ls_R_factor_all 0.0955
_refine_ls_R_factor_gt 0.0513
_refine_ls_shift/su_max 0.022
_refine_ls_shift/su_mean 0.000
_refine_ls_structure_factor_coef Fsqd
_refine_ls_weighting_details 'calc w=1/[\s^2^(Fo^2^)+(0.0388P)^2^+1.7268P] where P=(Fo^2^+2Fc^2^)/3'
_refine_ls_weighting_scheme calc
_refine_ls_wR_factor_gt 0.1013
_refine_ls_wR_factor_ref 0.1166
_reflns_number_gt 5036
_reflns_number_total 7717
_reflns_threshold_expression >2sigma(I)
_cod_data_source_file c2ob07008a.txt
_cod_data_source_block sl0972
_cod_original_sg_symbol_H-M P2(1)/c
_cod_database_code 7152265

loop_
_symmetry_equiv_pos_as_xyz
'x, y, z'
'-x, y+1/2, -z+1/2'
'-x, -y, -z'
'x, -y-1/2, z-1/2'

loop_
_atom_site_label
_atom_site_type_symbol
_atom_site_fract_x
_atom_site_fract_y
_atom_site_fract_z
_atom_site_U_iso_or_equiv
_atom_site_adp_type
_atom_site_occupancy
_atom_site_symmetry_multiplicity
_atom_site_calc_flag
_atom_site_refinement_flags
S1_1 S 0.49167(3) 0.80454(5) 0.24090(3) 0.03340(14) Uani 1 1 d .
C1_1 C 0.27828(14) 0.9481(2) 0.34360(17) 0.0489(6) Uani 1 1 d .
H1_1 H 0.2314 0.9702 0.3018 0.059 Uiso 1 1 calc R
N1_1 N 0.46295(9) 0.77335(14) 0.32366(10) 0.0292(4) Uani 1 1 d .
O1_1 O 0.34069(8) 0.92158(14) 0.32223(10) 0.0447(4) Uani 1 1 d .
C2_1 C 0.29255(13) 0.9385(2) 0.43068(16) 0.0458(6) Uani 1 1 d .
H2_1 H 0.2587 0.9530 0.4619 0.055 Uiso 1 1 calc R
O2_1 O 0.46831(8) 0.92202(14) 0.21359(10) 0.0441(4) Uani 1 1 d .
C3_1 C 0.36858(13) 0.9022(2) 0.46863(15) 0.0399(5) Uani 1 1 d .
H3_1 H 0.3951 0.8879 0.5299 0.048 Uiso 1 1 calc R
O3_1 O 0.46859(8) 0.71078(14) 0.17791(9) 0.0435(4) Uani 1 1 d .
C4_1 C 0.39527(12) 0.89229(17) 0.40068(13) 0.0325(5) Uani 1 1 d .
C5_1 C 0.47003(11) 0.86414(17) 0.39326(13) 0.0318(5) Uani 1 1 d .
H5_1 H 0.4888 0.9372 0.3731 0.038 Uiso 1 1 calc R
C6_1 C 0.52764(12) 0.82915(19) 0.48282(13) 0.0359(5) Uani 1 1 d .
H6A_1 H 0.5783 0.8400 0.4795 0.043 Uiso 1 1 calc R
H6B_1 H 0.5226 0.8822 0.5298 0.043 Uiso 1 1 calc R
C7_1 C 0.51950(12) 0.70274(19) 0.50941(13) 0.0369(5) Uani 1 1 d .
H7A_1 H 0.5601 0.6834 0.5655 0.044 Uiso 1 1 calc R
H7B_1 H 0.4712 0.6927 0.5195 0.044 Uiso 1 1 calc R
C8_1 C 0.52307(13) 0.62165(19) 0.43564(13) 0.0373(5) Uani 1 1 d .
H8A_1 H 0.5188 0.5394 0.4532 0.045 Uiso 1 1 calc R
H8B_1 H 0.5720 0.6308 0.4270 0.045 Uiso 1 1 calc R
C9_1 C 0.46108(12) 0.64762(17) 0.34838(13) 0.0329(5) Uani 1 1 d .
H9_1 H 0.4713 0.5999 0.3010 0.040 Uiso 1 1 calc R
C10_1 C 0.38345(13) 0.6146(2) 0.34819(16) 0.0448(6) Uani 1 1 d .
H10A_1 H 0.3465 0.6355 0.2906 0.067 Uiso 1 1 calc R
H10B_1 H 0.3725 0.6570 0.3960 0.067 Uiso 1 1 calc R
H10C_1 H 0.3814 0.5300 0.3579 0.067 Uiso 1 1 calc R
C11_1 C 0.59021(11) 0.80493(19) 0.28274(13) 0.0336(5) Uani 1 1 d .
C12_1 C 0.62758(12) 0.9069(2) 0.31985(14) 0.0394(5) Uani 1 1 d .
H12_1 H 0.6007 0.9776 0.3183 0.047 Uiso 1 1 calc R
C13_1 C 0.70435(13) 0.9048(2) 0.35916(15) 0.0481(6) Uani 1 1 d .
H13_1 H 0.7299 0.9749 0.3840 0.058 Uiso 1 1 calc R
C14_1 C 0.74495(13) 0.8027(3) 0.36319(16) 0.0535(7) Uani 1 1 d .
C15_1 C 0.70659(14) 0.7023(3) 0.32483(18) 0.0556(7) Uani 1 1 d .
H15_1 H 0.7336 0.6318 0.3263 0.067 Uiso 1 1 calc R
C16_1 C 0.62967(13) 0.7024(2) 0.28427(16) 0.0445(6) Uani 1 1 d .
H16_1 H 0.6043 0.6329 0.2578 0.053 Uiso 1 1 calc R
C17_1 C 0.82863(14) 0.8016(3) 0.4097(2) 0.0801(10) Uani 1 1 d .
H17A_1 H 0.8488 0.7254 0.4004 0.120 Uiso 1 1 calc R
H17B_1 H 0.8397 0.8148 0.4737 0.120 Uiso 1 1 calc R
H17C_1 H 0.8516 0.8638 0.3851 0.120 Uiso 1 1 calc R
S1_2 S 0.05603(3) 0.90780(5) 0.22920(4) 0.03894(15) Uani 1 1 d .
C1_2 C 0.28124(13) 0.8816(2) 0.11129(16) 0.0482(6) Uani 1 1 d .
H1_2 H 0.3294 0.9110 0.1440 0.058 Uiso 1 1 calc R
N1_2 N 0.09074(9) 0.81738(15) 0.17375(11) 0.0356(4) Uani 1 1 d .
O1_2 O 0.21832(8) 0.89898(14) 0.13373(10) 0.0416(4) Uani 1 1 d .
C2_2 C 0.26543(14) 0.8177(2) 0.03726(16) 0.0499(6) Uani 1 1 d .
H2_2 H 0.2993 0.7942 0.0080 0.060 Uiso 1 1 calc R
O2_2 O 0.06854(9) 1.02391(13) 0.20301(12) 0.0502(4) Uani 1 1 d .
C3_2 C 0.18768(14) 0.7913(2) 0.01034(15) 0.0455(6) Uani 1 1 d .
H3_2 H 0.1597 0.7471 -0.0405 0.055 Uiso 1 1 calc R
O3_2 O 0.08489(9) 0.87427(16) 0.32071(10) 0.0515(4) Uani 1 1 d .
C4_2 C 0.16152(12) 0.84103(19) 0.07072(14) 0.0357(5) Uani 1 1 d .
C5_2 C 0.08653(12) 0.84954(19) 0.08155(14) 0.0362(5) Uani 1 1 d .
H5_2 H 0.0704 0.9333 0.0719 0.043 Uiso 1 1 calc R
C6_2 C 0.02806(13) 0.7762(2) 0.01208(15) 0.0457(6) Uani 1 1 d .
H6A_2 H -0.0224 0.8001 0.0107 0.055 Uiso 1 1 calc R
H6B_2 H 0.0317 0.7915 -0.0476 0.055 Uiso 1 1 calc R
C7_2 C 0.03823(16) 0.6454(2) 0.03210(17) 0.0556(7) Uani 1 1 d .
H7A_2 H -0.0022 0.6012 -0.0123 0.067 Uiso 1 1 calc R
H7B_2 H 0.0865 0.6193 0.0274 0.067 Uiso 1 1 calc R
C8_2 C 0.03676(16) 0.6199(2) 0.12503(17) 0.0547(7) Uani 1 1 d .
H8A_2 H 0.0460 0.5352 0.1377 0.066 Uiso 1 1 calc R
H8B_2 H -0.0136 0.6381 0.1271 0.066 Uiso 1 1 calc R
C9_2 C 0.09497(14) 0.6906(2) 0.19779(16) 0.0454(6) Uani 1 1 d .
H9_2 H 0.0817 0.6838 0.2533 0.054 Uiso 1 1 calc R
C10_2 C 0.17463(15) 0.6463(2) 0.22007(18) 0.0587(7) Uani 1 1 d .
H10A_2 H 0.2081 0.6944 0.2678 0.088 Uiso 1 1 calc R
H10B_2 H 0.1897 0.6516 0.1670 0.088 Uiso 1 1 calc R
H10C_2 H 0.1774 0.5645 0.2398 0.088 Uiso 1 1 calc R
C11_2 C -0.04153(12) 0.88476(18) 0.19294(14) 0.0355(5) Uani 1 1 d .
C12_2 C -0.08837(13) 0.9517(2) 0.12474(15) 0.0428(5) Uani 1 1 d .
H12_2 H -0.0688 1.0142 0.0998 0.051 Uiso 1 1 calc R
C13_2 C -0.16382(13) 0.9273(2) 0.09298(16) 0.0496(6) Uani 1 1 d .
H13_2 H -0.1959 0.9743 0.0466 0.060 Uiso 1 1 calc R
C14_2 C -0.19383(13) 0.8357(2) 0.12723(16) 0.0451(6) Uani 1 1 d .
C15_2 C -0.14583(13) 0.7693(2) 0.19528(16) 0.0469(6) Uani 1 1 d .
H15_2 H -0.1653 0.7057 0.2193 0.056 Uiso 1 1 calc R
C16_2 C -0.07086(13) 0.7932(2) 0.22883(15) 0.0446(6) Uani 1 1 d .
H16_2 H -0.0391 0.7475 0.2763 0.053 Uiso 1 1 calc R
C17_2 C -0.27638(14) 0.8091(3) 0.0915(2) 0.0672(8) Uani 1 1 d .
H17A_2 H -0.2967 0.8105 0.1405 0.101 Uiso 1 1 calc R
H17B_2 H -0.2842 0.7313 0.0637 0.101 Uiso 1 1 calc R
H17C_2 H -0.3018 0.8682 0.0470 0.101 Uiso 1 1 calc R

loop_
_atom_site_aniso_label
_atom_site_aniso_U_11
_atom_site_aniso_U_22
_atom_site_aniso_U_33
_atom_site_aniso_U_23
_atom_site_aniso_U_13
_atom_site_aniso_U_12
S1_1 0.0348(3) 0.0402(3) 0.0255(2) 0.0061(2) 0.0106(2) -0.0039(2)
C1_1 0.0442(14) 0.0537(16) 0.0507(15) 0.0032(12) 0.0182(11) 0.0134(12)
N1_1 0.0371(9) 0.0253(9) 0.0280(8) 0.0002(7) 0.0148(7) -0.0037(7)
O1_1 0.0448(9) 0.0550(10) 0.0356(8) 0.0052(7) 0.0150(7) 0.0117(8)
C2_1 0.0492(14) 0.0438(14) 0.0509(14) -0.0055(11) 0.0254(12) 0.0030(11)
O2_1 0.0411(9) 0.0465(10) 0.0439(9) 0.0208(7) 0.0131(7) 0.0006(7)
C3_1 0.0500(13) 0.0368(12) 0.0347(11) -0.0057(10) 0.0166(10) -0.0030(11)
O3_1 0.0492(9) 0.0572(11) 0.0251(7) -0.0063(7) 0.0135(6) -0.0137(8)
C4_1 0.0414(12) 0.0228(11) 0.0323(11) -0.0019(8) 0.0111(9) -0.0012(9)
C5_1 0.0413(12) 0.0226(10) 0.0328(11) -0.0013(8) 0.0140(9) -0.0050(9)
C6_1 0.0403(12) 0.0343(12) 0.0323(11) -0.0060(9) 0.0112(9) -0.0038(10)
C7_1 0.0459(12) 0.0392(13) 0.0264(10) 0.0021(9) 0.0133(9) 0.0032(10)
C8_1 0.0544(14) 0.0294(12) 0.0335(11) 0.0057(9) 0.0222(10) 0.0028(10)
C9_1 0.0473(13) 0.0252(11) 0.0321(11) -0.0033(8) 0.0210(10) -0.0050(9)
C10_1 0.0554(14) 0.0356(13) 0.0523(14) -0.0112(11) 0.0297(12) -0.0164(11)
C11_1 0.0366(11) 0.0395(12) 0.0275(10) 0.0068(9) 0.0144(9) -0.0034(10)
C12_1 0.0410(12) 0.0436(13) 0.0349(11) 0.0063(10) 0.0143(10) -0.0040(11)
C13_1 0.0453(14) 0.0614(17) 0.0368(12) 0.0054(12) 0.0123(10) -0.0146(13)
C14_1 0.0387(13) 0.080(2) 0.0418(13) 0.0187(14) 0.0137(10) -0.0012(14)
C15_1 0.0480(15) 0.0612(18) 0.0640(16) 0.0187(14) 0.0272(13) 0.0123(14)
C16_1 0.0449(13) 0.0435(14) 0.0517(14) 0.0035(11) 0.0250(11) -0.0004(11)
C17_1 0.0375(14) 0.130(3) 0.0681(19) 0.029(2) 0.0111(13) 0.0007(17)
S1_2 0.0380(3) 0.0355(3) 0.0415(3) -0.0081(2) 0.0110(2) -0.0002(2)
C1_2 0.0330(12) 0.0592(17) 0.0521(15) 0.0019(12) 0.0138(11) 0.0040(11)
N1_2 0.0387(10) 0.0314(10) 0.0376(10) -0.0012(8) 0.0140(8) 0.0018(8)
O1_2 0.0339(8) 0.0481(10) 0.0408(8) -0.0085(7) 0.0101(7) -0.0012(7)
C2_2 0.0518(15) 0.0533(16) 0.0509(15) 0.0037(12) 0.0255(12) 0.0119(12)
O2_2 0.0518(10) 0.0310(9) 0.0701(11) -0.0137(8) 0.0235(8) -0.0071(7)
C3_2 0.0554(15) 0.0407(14) 0.0406(13) -0.0044(11) 0.0163(11) 0.0012(12)
O3_2 0.0448(9) 0.0668(12) 0.0372(9) -0.0095(8) 0.0062(7) 0.0066(8)
C4_2 0.0401(12) 0.0305(11) 0.0331(11) -0.0005(9) 0.0077(9) 0.0008(10)
C5_2 0.0395(12) 0.0304(12) 0.0354(11) 0.0001(9) 0.0081(9) 0.0005(9)
C6_2 0.0464(13) 0.0438(14) 0.0409(13) -0.0063(11) 0.0064(10) -0.0085(11)
C7_2 0.0721(18) 0.0381(14) 0.0553(16) -0.0131(12) 0.0198(13) -0.0166(13)
C8_2 0.0737(18) 0.0338(14) 0.0614(16) -0.0052(12) 0.0286(14) -0.0108(12)
C9_2 0.0608(15) 0.0318(12) 0.0485(13) 0.0068(10) 0.0249(12) 0.0066(11)
C10_2 0.0722(18) 0.0475(16) 0.0595(16) 0.0147(13) 0.0261(14) 0.0244(14)
C11_2 0.0396(12) 0.0305(12) 0.0373(12) -0.0024(9) 0.0140(9) 0.0040(9)
C12_2 0.0455(13) 0.0354(13) 0.0485(13) 0.0084(10) 0.0171(11) 0.0048(10)
C13_2 0.0456(14) 0.0511(16) 0.0499(14) 0.0136(12) 0.0128(11) 0.0125(12)
C14_2 0.0401(13) 0.0460(15) 0.0490(14) 0.0003(11) 0.0147(11) 0.0056(11)
C15_2 0.0439(13) 0.0432(14) 0.0554(14) 0.0085(12) 0.0192(11) -0.0006(11)
C16_2 0.0466(13) 0.0429(14) 0.0433(13) 0.0116(11) 0.0138(10) 0.0053(11)
C17_2 0.0411(14) 0.074(2) 0.079(2) 0.0064(16) 0.0102(13) -0.0001(14)

loop_
_atom_type_symbol
_atom_type_description
_atom_type_scat_dispersion_real
_atom_type_scat_dispersion_imag
_atom_type_scat_source
C C 0.0033 0.0016 'International Tables Vol C Tables 4.2.6.8 and 6.1.1.4'
H H 0.0000 0.0000 'International Tables Vol C Tables 4.2.6.8 and 6.1.1.4'
N N 0.0061 0.0033 'International Tables Vol C Tables 4.2.6.8 and 6.1.1.4'
O O 0.0106 0.0060 'International Tables Vol C Tables 4.2.6.8 and 6.1.1.4'
S S 0.1246 0.1234 'International Tables Vol C Tables 4.2.6.8 and 6.1.1.4'

loop_
_geom_angle_atom_site_label_1
_geom_angle_atom_site_label_2
_geom_angle_atom_site_label_3
_geom_angle
O3_1 S1_1 O2_1 119.70(10)
O3_1 S1_1 N1_1 107.26(9)
O2_1 S1_1 N1_1 107.25(9)
O3_1 S1_1 C11_1 107.71(10)
O2_1 S1_1 C11_1 107.11(10)
N1_1 S1_1 C11_1 107.24(9)
C2_1 C1_1 O1_1 110.5(2)
C2_1 C1_1 H1_1 124.8
O1_1 C1_1 H1_1 124.8
C5_1 N1_1 C9_1 118.49(15)
C5_1 N1_1 S1_1 118.63(13)
C9_1 N1_1 S1_1 117.95(13)
C4_1 O1_1 C1_1 106.35(17)
C1_1 C2_1 C3_1 106.9(2)
C1_1 C2_1 H2_1 126.6
C3_1 C2_1 H2_1 126.6
C4_1 C3_1 C2_1 106.6(2)
C4_1 C3_1 H3_1 126.7
C2_1 C3_1 H3_1 126.7
C3_1 C4_1 O1_1 109.74(19)
C3_1 C4_1 C5_1 134.75(19)
O1_1 C4_1 C5_1 115.40(17)
N1_1 C5_1 C4_1 110.80(16)
N1_1 C5_1 C6_1 111.69(16)
C4_1 C5_1 C6_1 112.58(17)
N1_1 C5_1 H5_1 107.1
C4_1 C5_1 H5_1 107.1
C6_1 C5_1 H5_1 107.1
C7_1 C6_1 C5_1 113.41(17)
C7_1 C6_1 H6A_1 108.9
C5_1 C6_1 H6A_1 108.9
C7_1 C6_1 H6B_1 108.9
C5_1 C6_1 H6B_1 108.9
H6A_1 C6_1 H6B_1 107.7
C8_1 C7_1 C6_1 109.12(17)
C8_1 C7_1 H7A_1 109.9
C6_1 C7_1 H7A_1 109.9
C8_1 C7_1 H7B_1 109.9
C6_1 C7_1 H7B_1 109.9
H7A_1 C7_1 H7B_1 108.3
C7_1 C8_1 C9_1 111.55(18)
C7_1 C8_1 H8A_1 109.3
C9_1 C8_1 H8A_1 109.3
C7_1 C8_1 H8B_1 109.3
C9_1 C8_1 H8B_1 109.3
H8A_1 C8_1 H8B_1 108.0
N1_1 C9_1 C8_1 110.42(16)
N1_1 C9_1 C10_1 110.26(17)
C8_1 C9_1 C10_1 114.11(18)
N1_1 C9_1 H9_1 107.2
C8_1 C9_1 H9_1 107.2
C10_1 C9_1 H9_1 107.2
C9_1 C10_1 H10A_1 109.5
C9_1 C10_1 H10B_1 109.5
H10A_1 C10_1 H10B_1 109.5
C9_1 C10_1 H10C_1 109.5
H10A_1 C10_1 H10C_1 109.5
H10B_1 C10_1 H10C_1 109.5
C16_1 C11_1 C12_1 120.2(2)
C16_1 C11_1 S1_1 120.30(17)
C12_1 C11_1 S1_1 119.34(17)
C13_1 C12_1 C11_1 119.4(2)
C13_1 C12_1 H12_1 120.3
C11_1 C12_1 H12_1 120.3
C12_1 C13_1 C14_1 121.5(2)
C12_1 C13_1 H13_1 119.2
C14_1 C13_1 H13_1 119.2
C15_1 C14_1 C13_1 118.1(2)
C15_1 C14_1 C17_1 121.4(3)
C13_1 C14_1 C17_1 120.5(3)
C14_1 C15_1 C16_1 121.5(2)
C14_1 C15_1 H15_1 119.3
C16_1 C15_1 H15_1 119.3
C11_1 C16_1 C15_1 119.3(2)
C11_1 C16_1 H16_1 120.3
C15_1 C16_1 H16_1 120.3
C14_1 C17_1 H17A_1 109.5
C14_1 C17_1 H17B_1 109.5
H17A_1 C17_1 H17B_1 109.5
C14_1 C17_1 H17C_1 109.5
H17A_1 C17_1 H17C_1 109.5
H17B_1 C17_1 H17C_1 109.5
O3_2 S1_2 O2_2 120.05(11)
O3_2 S1_2 N1_2 107.18(10)
O2_2 S1_2 N1_2 106.89(10)
O3_2 S1_2 C11_2 107.27(10)
O2_2 S1_2 C11_2 107.49(10)
N1_2 S1_2 C11_2 107.39(10)
C2_2 C1_2 O1_2 110.5(2)
C2_2 C1_2 H1_2 124.7
O1_2 C1_2 H1_2 124.7
C5_2 N1_2 C9_2 118.19(17)
C5_2 N1_2 S1_2 118.60(14)
C9_2 N1_2 S1_2 118.09(14)
C1_2 O1_2 C4_2 106.34(17)
C1_2 C2_2 C3_2 106.6(2)
C1_2 C2_2 H2_2 126.7
C3_2 C2_2 H2_2 126.7
C4_2 C3_2 C2_2 106.8(2)
C4_2 C3_2 H3_2 126.6
C2_2 C3_2 H3_2 126.6
C3_2 C4_2 O1_2 109.66(19)
C3_2 C4_2 C5_2 134.7(2)
O1_2 C4_2 C5_2 115.58(18)
N1_2 C5_2 C4_2 111.01(17)
N1_2 C5_2 C6_2 111.37(18)
C4_2 C5_2 C6_2 111.82(18)
N1_2 C5_2 H5_2 107.5
C4_2 C5_2 H5_2 107.5
C6_2 C5_2 H5_2 107.5
C7_2 C6_2 C5_2 111.96(19)
C7_2 C6_2 H6A_2 109.2
C5_2 C6_2 H6A_2 109.2
C7_2 C6_2 H6B_2 109.2
C5_2 C6_2 H6B_2 109.2
H6A_2 C6_2 H6B_2 107.9
C8_2 C7_2 C6_2 110.4(2)
C8_2 C7_2 H7A_2 109.6
C6_2 C7_2 H7A_2 109.6
C8_2 C7_2 H7B_2 109.6
C6_2 C7_2 H7B_2 109.6
H7A_2 C7_2 H7B_2 108.1
C7_2 C8_2 C9_2 113.0(2)
C7_2 C8_2 H8A_2 109.0
C9_2 C8_2 H8A_2 109.0
C7_2 C8_2 H8B_2 109.0
C9_2 C8_2 H8B_2 109.0
H8A_2 C8_2 H8B_2 107.8
N1_2 C9_2 C10_2 110.2(2)
N1_2 C9_2 C8_2 110.63(19)
C10_2 C9_2 C8_2 114.3(2)
N1_2 C9_2 H9_2 107.1
C10_2 C9_2 H9_2 107.1
C8_2 C9_2 H9_2 107.1
C9_2 C10_2 H10A_2 109.5
C9_2 C10_2 H10B_2 109.5
H10A_2 C10_2 H10B_2 109.5
C9_2 C10_2 H10C_2 109.5
H10A_2 C10_2 H10C_2 109.5
H10B_2 C10_2 H10C_2 109.5
C12_2 C11_2 C16_2 119.7(2)
C12_2 C11_2 S1_2 120.31(17)
C16_2 C11_2 S1_2 119.83(17)
C13_2 C12_2 C11_2 119.6(2)
C13_2 C12_2 H12_2 120.2
C11_2 C12_2 H12_2 120.2
C12_2 C13_2 C14_2 121.4(2)
C12_2 C13_2 H13_2 119.3
C14_2 C13_2 H13_2 119.3
C15_2 C14_2 C13_2 118.0(2)
C15_2 C14_2 C17_2 120.9(2)
C13_2 C14_2 C17_2 121.0(2)
C16_2 C15_2 C14_2 121.5(2)
C16_2 C15_2 H15_2 119.3
C14_2 C15_2 H15_2 119.3
C15_2 C16_2 C11_2 119.7(2)
C15_2 C16_2 H16_2 120.1
C11_2 C16_2 H16_2 120.1
C14_2 C17_2 H17A_2 109.5
C14_2 C17_2 H17B_2 109.5
H17A_2 C17_2 H17B_2 109.5
C14_2 C17_2 H17C_2 109.5
H17A_2 C17_2 H17C_2 109.5
H17B_2 C17_2 H17C_2 109.5

loop_
_geom_bond_atom_site_label_1
_geom_bond_atom_site_label_2
_geom_bond_distance
S1_1 O3_1 1.4305(16)
S1_1 O2_1 1.4325(16)
S1_1 N1_1 1.6245(16)
S1_1 C11_1 1.765(2)
C1_1 C2_1 1.324(3)
C1_1 O1_1 1.372(3)
C1_1 H1_1 0.9500
N1_1 C5_1 1.489(2)
N1_1 C9_1 1.491(3)
O1_1 C4_1 1.371(2)
C2_1 C3_1 1.429(3)
C2_1 H2_1 0.9500
C3_1 C4_1 1.344(3)
C3_1 H3_1 0.9500
C4_1 C5_1 1.499(3)
C5_1 C6_1 1.531(3)
C5_1 H5_1 1.0000
C6_1 C7_1 1.525(3)
C6_1 H6A_1 0.9900
C6_1 H6B_1 0.9900
C7_1 C8_1 1.514(3)
C7_1 H7A_1 0.9900
C7_1 H7B_1 0.9900
C8_1 C9_1 1.520(3)
C8_1 H8A_1 0.9900
C8_1 H8B_1 0.9900
C9_1 C10_1 1.522(3)
C9_1 H9_1 1.0000
C10_1 H10A_1 0.9800
C10_1 H10B_1 0.9800
C10_1 H10C_1 0.9800
C11_1 C16_1 1.385(3)
C11_1 C12_1 1.388(3)
C12_1 C13_1 1.382(3)
C12_1 H12_1 0.9500
C13_1 C14_1 1.386(4)
C13_1 H13_1 0.9500
C14_1 C15_1 1.384(4)
C14_1 C17_1 1.513(3)
C15_1 C16_1 1.387(3)
C15_1 H15_1 0.9500
C16_1 H16_1 0.9500
C17_1 H17A_1 0.9800
C17_1 H17B_1 0.9800
C17_1 H17C_1 0.9800
S1_2 O3_2 1.4257(17)
S1_2 O2_2 1.4318(17)
S1_2 N1_2 1.6328(18)
S1_2 C11_2 1.768(2)
C1_2 C2_2 1.331(3)
C1_2 O1_2 1.372(3)
C1_2 H1_2 0.9500
N1_2 C5_2 1.488(3)
N1_2 C9_2 1.491(3)
O1_2 C4_2 1.372(2)
C2_2 C3_2 1.426(3)
C2_2 H2_2 0.9500
C3_2 C4_2 1.346(3)
C3_2 H3_2 0.9500
C4_2 C5_2 1.495(3)
C5_2 C6_2 1.528(3)
C5_2 H5_2 1.0000
C6_2 C7_2 1.524(3)
C6_2 H6A_2 0.9900
C6_2 H6B_2 0.9900
C7_2 C8_2 1.516(4)
C7_2 H7A_2 0.9900
C7_2 H7B_2 0.9900
C8_2 C9_2 1.535(3)
C8_2 H8A_2 0.9900
C8_2 H8B_2 0.9900
C9_2 C10_2 1.521(3)
C9_2 H9_2 1.0000
C10_2 H10A_2 0.9800
C10_2 H10B_2 0.9800
C10_2 H10C_2 0.9800
C11_2 C12_2 1.381(3)
C11_2 C16_2 1.393(3)
C12_2 C13_2 1.380(3)
C12_2 H12_2 0.9500
C13_2 C14_2 1.386(3)
C13_2 H13_2 0.9500
C14_2 C15_2 1.385(3)
C14_2 C17_2 1.510(3)
C15_2 C16_2 1.371(3)
C15_2 H15_2 0.9500
C16_2 H16_2 0.9500
C17_2 H17A_2 0.9800
C17_2 H17B_2 0.9800
C17_2 H17C_2 0.9800

loop_
_geom_torsion_atom_site_label_1
_geom_torsion_atom_site_label_2
_geom_torsion_atom_site_label_3
_geom_torsion_atom_site_label_4
_geom_torsion
O3_1 S1_1 N1_1 C5_1 -171.53(14)
O2_1 S1_1 N1_1 C5_1 -41.76(16)
C11_1 S1_1 N1_1 C5_1 73.00(16)
O3_1 S1_1 N1_1 C9_1 33.66(17)
O2_1 S1_1 N1_1 C9_1 163.42(14)
C11_1 S1_1 N1_1 C9_1 -81.81(16)
C2_1 C1_1 O1_1 C4_1 1.1(3)
O1_1 C1_1 C2_1 C3_1 -0.7(3)
C1_1 C2_1 C3_1 C4_1 0.0(3)
C2_1 C3_1 C4_1 O1_1 0.7(2)
C2_1 C3_1 C4_1 C5_1 176.5(2)
C1_1 O1_1 C4_1 C3_1 -1.1(2)
C1_1 O1_1 C4_1 C5_1 -177.82(18)
C9_1 N1_1 C5_1 C4_1 -83.6(2)
S1_1 N1_1 C5_1 C4_1 121.68(16)
C9_1 N1_1 C5_1 C6_1 42.7(2)
S1_1 N1_1 C5_1 C6_1 -111.94(17)
C3_1 C4_1 C5_1 N1_1 131.8(2)
O1_1 C4_1 C5_1 N1_1 -52.6(2)
C3_1 C4_1 C5_1 C6_1 5.9(3)
O1_1 C4_1 C5_1 C6_1 -178.50(17)
N1_1 C5_1 C6_1 C7_1 -46.2(2)
C4_1 C5_1 C6_1 C7_1 79.2(2)
C5_1 C6_1 C7_1 C8_1 55.7(2)
C6_1 C7_1 C8_1 C9_1 -60.1(2)
C5_1 N1_1 C9_1 C8_1 -47.1(2)
S1_1 N1_1 C9_1 C8_1 107.70(16)
C5_1 N1_1 C9_1 C10_1 79.9(2)
S1_1 N1_1 C9_1 C10_1 -125.28(16)
C7_1 C8_1 C9_1 N1_1 55.0(2)
C7_1 C8_1 C9_1 C10_1 -69.9(2)
O3_1 S1_1 C11_1 C16_1 -26.68(19)
O2_1 S1_1 C11_1 C16_1 -156.66(17)
N1_1 S1_1 C11_1 C16_1 88.48(18)
O3_1 S1_1 C11_1 C12_1 157.84(16)
O2_1 S1_1 C11_1 C12_1 27.87(18)
N1_1 S1_1 C11_1 C12_1 -86.99(17)
C16_1 C11_1 C12_1 C13_1 -0.7(3)
S1_1 C11_1 C12_1 C13_1 174.75(16)
C11_1 C12_1 C13_1 C14_1 -0.6(3)
C12_1 C13_1 C14_1 C15_1 1.4(3)
C12_1 C13_1 C14_1 C17_1 -177.6(2)
C13_1 C14_1 C15_1 C16_1 -0.7(4)
C17_1 C14_1 C15_1 C16_1 178.2(2)
C12_1 C11_1 C16_1 C15_1 1.3(3)
S1_1 C11_1 C16_1 C15_1 -174.11(17)
C14_1 C15_1 C16_1 C11_1 -0.6(3)
O3_2 S1_2 N1_2 C5_2 -164.14(15)
O2_2 S1_2 N1_2 C5_2 -34.24(17)
C11_2 S1_2 N1_2 C5_2 80.87(17)
O3_2 S1_2 N1_2 C9_2 41.58(18)
O2_2 S1_2 N1_2 C9_2 171.49(16)
C11_2 S1_2 N1_2 C9_2 -73.41(18)
C2_2 C1_2 O1_2 C4_2 1.0(3)
O1_2 C1_2 C2_2 C3_2 -0.4(3)
C1_2 C2_2 C3_2 C4_2 -0.3(3)
C2_2 C3_2 C4_2 O1_2 0.9(3)
C2_2 C3_2 C4_2 C5_2 178.5(2)
C1_2 O1_2 C4_2 C3_2 -1.1(2)
C1_2 O1_2 C4_2 C5_2 -179.27(18)
C9_2 N1_2 C5_2 C4_2 -77.8(2)
S1_2 N1_2 C5_2 C4_2 128.00(16)
C9_2 N1_2 C5_2 C6_2 47.6(2)
S1_2 N1_2 C5_2 C6_2 -106.69(19)
C3_2 C4_2 C5_2 N1_2 131.2(3)
O1_2 C4_2 C5_2 N1_2 -51.3(2)
C3_2 C4_2 C5_2 C6_2 6.1(4)
O1_2 C4_2 C5_2 C6_2 -176.37(18)
N1_2 C5_2 C6_2 C7_2 -50.9(3)
C4_2 C5_2 C6_2 C7_2 74.0(2)
C5_2 C6_2 C7_2 C8_2 56.1(3)
C6_2 C7_2 C8_2 C9_2 -55.9(3)
C5_2 N1_2 C9_2 C10_2 80.9(2)
S1_2 N1_2 C9_2 C10_2 -124.70(18)
C5_2 N1_2 C9_2 C8_2 -46.5(3)
S1_2 N1_2 C9_2 C8_2 107.90(19)
C7_2 C8_2 C9_2 N1_2 49.7(3)
C7_2 C8_2 C9_2 C10_2 -75.4(3)
O3_2 S1_2 C11_2 C12_2 151.97(18)
O2_2 S1_2 C11_2 C12_2 21.6(2)
N1_2 S1_2 C11_2 C12_2 -93.10(19)
O3_2 S1_2 C11_2 C16_2 -32.7(2)
O2_2 S1_2 C11_2 C16_2 -163.03(18)
N1_2 S1_2 C11_2 C16_2 82.3(2)
C16_2 C11_2 C12_2 C13_2 0.1(3)
S1_2 C11_2 C12_2 C13_2 175.52(18)
C11_2 C12_2 C13_2 C14_2 -0.9(4)
C12_2 C13_2 C14_2 C15_2 0.5(4)
C12_2 C13_2 C14_2 C17_2 -179.4(2)
C13_2 C14_2 C15_2 C16_2 0.6(4)
C17_2 C14_2 C15_2 C16_2 -179.5(2)
C14_2 C15_2 C16_2 C11_2 -1.3(4)
C12_2 C11_2 C16_2 C15_2 0.9(3)
S1_2 C11_2 C16_2 C15_2 -174.48(18)
